data_4515860
loop_
_publ_author_name
'Mondal, Sandip'
'Bera, Sachinath'
'Maity, Suvendu'
'Ghosh, Prasanta'

_publ_section_title
;
 Orthometalated <i>N</i>-(Benzophenoxazine)-<i>o</i>-aminophenol:
 Phenolato versus Phenoxyl States.
;
_journal_issue 10
_journal_name_full 'ACS omega'
_journal_page_first 13323
_journal_page_last 13334
_journal_paper_doi 10.1021/acsomega.8b01983
_journal_volume 3
_journal_year 2018
_chemical_formula_sum 'C41 H29 Br2 Cl2 N2 O2 Os P'
_chemical_formula_weight 1033.55
_space_group_crystal_system triclinic
_space_group_IT_number 2
_space_group_name_Hall '-P 1'
_space_group_name_H-M_alt 'P -1'
_atom_sites_solution_hydrogens geom
_audit_creation_method SHELXL-2014/7
_cell_angle_alpha 97.0910(10)
_cell_angle_beta 107.7940(10)
_cell_angle_gamma 113.5570(10)
_cell_formula_units_Z 2
_cell_length_a 11.7693(4)
_cell_length_b 12.6976(4)
_cell_length_c 14.8599(5)
_cell_measurement_reflns_used 9919
_cell_measurement_temperature 293(2)
_cell_measurement_theta_max 25.70
_cell_measurement_theta_min 2.67
_cell_volume 1859.94(11)
_computing_cell_refinement 'Bruker SAINT'
_computing_data_collection 'Bruker APEX2'
_computing_data_reduction 'Bruker SAINT'
_computing_molecular_graphics 'Bruker SHELXTL'
_computing_publication_material 'Bruker SHELXTL'
_computing_structure_refinement 'SHELXL-2014 (Sheldrick 2014)'
_computing_structure_solution 'SHELXS-97 (Sheldrick 2008)'
_diffrn_ambient_temperature 293(2)
_diffrn_measured_fraction_theta_full 0.995
_diffrn_measured_fraction_theta_max 0.995
_diffrn_measurement_device_type 'Bruker APEX-II CCD'
_diffrn_measurement_method '\f and \w scans'
_diffrn_radiation_type MoK\a
_diffrn_radiation_wavelength 0.71073
_diffrn_reflns_av_R_equivalents 0.0371
_diffrn_reflns_av_unetI/netI 0.0309
_diffrn_reflns_Laue_measured_fraction_full 0.995
_diffrn_reflns_Laue_measured_fraction_max 0.995
_diffrn_reflns_limit_h_max 13
_diffrn_reflns_limit_h_min -13
_diffrn_reflns_limit_k_max 15
_diffrn_reflns_limit_k_min -15
_diffrn_reflns_limit_l_max 17
_diffrn_reflns_limit_l_min -17
_diffrn_reflns_number 25497
_diffrn_reflns_point_group_measured_fraction_full 0.995
_diffrn_reflns_point_group_measured_fraction_max 0.995
_diffrn_reflns_theta_full 25.000
_diffrn_reflns_theta_max 25.000
_diffrn_reflns_theta_min 2.899
_diffrn_source Mo
_exptl_absorpt_coefficient_mu 5.802
_exptl_absorpt_correction_T_max 0.956
_exptl_absorpt_correction_T_min 0.845
_exptl_absorpt_correction_type multi-scan
_exptl_crystal_colour black
_exptl_crystal_density_diffrn 1.845
_exptl_crystal_description cubic
_exptl_crystal_F_000 1000
_exptl_crystal_size_max 0.162
_exptl_crystal_size_mid 0.065
_exptl_crystal_size_min 0.042
_exptl_transmission_factor_max 0.869
_exptl_transmission_factor_min 0.784
_refine_diff_density_max 1.233
_refine_diff_density_min -1.682
_refine_diff_density_rms 0.125
_refine_ls_extinction_method none
_refine_ls_goodness_of_fit_ref 1.023
_refine_ls_hydrogen_treatment constr
_refine_ls_matrix_type full
_refine_ls_number_parameters 460
_refine_ls_number_reflns 6505
_refine_ls_number_restraints 0
_refine_ls_restrained_S_all 1.023
_refine_ls_R_factor_all 0.0375
_refine_ls_R_factor_gt 0.0335
_refine_ls_shift/su_max 0.002
_refine_ls_shift/su_mean 0.000
_refine_ls_structure_factor_coef Fsqd
_refine_ls_weighting_details 'w=1/[\s^2^(Fo^2^)+(0.1000P)^2^+0.3404P] where P=(Fo^2^+2Fc^2^)/3'
_refine_ls_weighting_scheme calc
_refine_ls_wR_factor_gt 0.1127
_refine_ls_wR_factor_ref 0.1198
_reflns_Friedel_coverage 0.000
_reflns_number_gt 5980
_reflns_number_total 6505
_reflns_threshold_expression 'I > 2\s(I)'
_cod_data_source_file ao8b01983_si_002.cif
_cod_data_source_block 2
_cod_database_code 4515860
_shelx_shelxl_version_number 2014/7
_shelx_space_group_comment
;
The symmetry employed for this shelxl refinement is uniquely defined
by the following loop, which should always be used as a source of
symmetry information in preference to the above space-group names.
They are only intended as comments.
;

loop_
_space_group_symop_operation_xyz
'x, y, z'
'-x, -y, -z'

loop_
_atom_site_label
_atom_site_type_symbol
_atom_site_fract_x
_atom_site_fract_y
_atom_site_fract_z
_atom_site_U_iso_or_equiv
_atom_site_adp_type
_atom_site_occupancy
_atom_site_site_symmetry_order
_atom_site_calc_flag
_atom_site_refinement_flags_posn
_atom_site_refinement_flags_adp
Os1 Os 0.34029(2) 0.63982(2) 0.79005(2) 0.03014(11) Uani 1 1 d . .
Br1 Br 0.41287(6) 0.67930(5) 0.97018(4) 0.04807(17) Uani 1 1 d . .
Br2 Br 0.10032(6) 0.54128(7) 0.77569(5) 0.0617(2) Uani 1 1 d . .
P1 P 0.56839(13) 0.74100(11) 0.80663(10) 0.0310(3) Uani 1 1 d . .
Cl1 Cl 0.5567(3) 0.1367(2) 0.7462(3) 0.1327(11) Uani 1 1 d . .
O1 O 0.3401(4) 0.7906(3) 0.7649(3) 0.0482(9) Uani 1 1 d . .
N1 N 0.2537(4) 0.5925(4) 0.6364(3) 0.0339(9) Uani 1 1 d . .
C6 C 0.2236(5) 0.6783(5) 0.5984(4) 0.0373(11) Uani 1 1 d . .
C15 C 0.3453(4) 0.4837(4) 0.7539(3) 0.0319(10) Uani 1 1 d . .
Cl2 Cl 0.8269(5) 0.2913(5) 0.7827(4) 0.219(2) Uani 1 1 d . .
C7 C 0.2267(5) 0.4845(4) 0.5884(3) 0.0311(10) Uani 1 1 d . .
C1 C 0.2750(5) 0.7853(4) 0.6731(4) 0.0385(11) Uani 1 1 d . .
N2 N 0.1405(5) 0.1308(4) 0.4746(3) 0.0485(11) Uani 1 1 d . .
O2 O 0.0634(6) 0.2628(4) 0.3517(3) 0.0724(14) Uani 1 1 d . .
C16 C 0.2737(5) 0.4204(4) 0.6522(3) 0.0325(10) Uani 1 1 d . .
C23 C 0.6809(5) 0.6771(4) 0.8534(4) 0.0403(12) Uani 1 1 d . .
C35 C 0.6668(5) 0.8956(4) 0.8850(4) 0.0391(11) Uani 1 1 d . .
C11 C 0.2494(5) 0.3027(4) 0.6145(4) 0.0362(11) Uani 1 1 d . .
C29 C 0.5683(5) 0.7570(5) 0.6861(4) 0.0420(12) Uani 1 1 d . .
C22 C 0.0634(6) 0.0794(5) 0.3738(4) 0.0452(13) Uani 1 1 d . .
C20 C -0.0593(8) -0.0939(6) 0.2305(4) 0.0626(18) Uani 1 1 d . .
H20 H -0.0884 -0.1746 0.2028 0.075 Uiso 1 1 calc R U
C10 C 0.1719(5) 0.2419(4) 0.5098(4) 0.0366(10) Uani 1 1 d . .
C13 C 0.3713(6) 0.3082(5) 0.7786(4) 0.0487(13) Uani 1 1 d . .
H13 H 0.4028 0.2698 0.8220 0.058 Uiso 1 1 calc R U
C30 C 0.5256(6) 0.6546(6) 0.6113(5) 0.0592(16) Uani 1 1 d . .
H30 H 0.5089 0.5818 0.6254 0.071 Uiso 1 1 calc R U
C14 C 0.3967(5) 0.4240(4) 0.8153(4) 0.0417(12) Uani 1 1 d . .
H14 H 0.4486 0.4632 0.8818 0.050 Uiso 1 1 calc R U
C40 C 0.6131(6) 0.9547(5) 0.9295(4) 0.0484(13) Uani 1 1 d . .
H40 H 0.5245 0.9134 0.9235 0.058 Uiso 1 1 calc R U
C24 C 0.7032(6) 0.6625(5) 0.9464(5) 0.0560(15) Uani 1 1 d . .
H24 H 0.6597 0.6837 0.9826 0.067 Uiso 1 1 calc R U
C28 C 0.7501(6) 0.6504(6) 0.8017(6) 0.0628(17) Uani 1 1 d . .
H28 H 0.7388 0.6631 0.7399 0.075 Uiso 1 1 calc R U
C38 C 0.8196(6) 1.1349(5) 0.9919(5) 0.0558(15) Uani 1 1 d . .
H38 H 0.8711 1.2154 1.0272 0.067 Uiso 1 1 calc R U
C12 C 0.3015(6) 0.2477(5) 0.6806(4) 0.0434(12) Uani 1 1 d . .
H12 H 0.2887 0.1705 0.6579 0.052 Uiso 1 1 calc R U
C2 C 0.2598(6) 0.8840(5) 0.6487(5) 0.0535(15) Uani 1 1 d . .
H2 H 0.2940 0.9544 0.6978 0.064 Uiso 1 1 calc R U
C8 C 0.1589(6) 0.4269(5) 0.4848(4) 0.0505(14) Uani 1 1 d . .
H8 H 0.1337 0.4683 0.4418 0.061 Uiso 1 1 calc R U
C39 C 0.6895(6) 1.0748(5) 0.9832(5) 0.0565(15) Uani 1 1 d . .
H39 H 0.6523 1.1136 1.0128 0.068 Uiso 1 1 calc R U
C17 C 0.0247(6) 0.1442(5) 0.3140(4) 0.0536(14) Uani 1 1 d . .
C34 C 0.5880(7) 0.8626(6) 0.6634(5) 0.0594(16) Uani 1 1 d . .
H34 H 0.6135 0.9304 0.7123 0.071 Uiso 1 1 calc R U
C36 C 0.7996(6) 0.9584(5) 0.8966(5) 0.0540(15) Uani 1 1 d . .
H36 H 0.8383 0.9197 0.8687 0.065 Uiso 1 1 calc R U
C37 C 0.8749(7) 1.0773(6) 0.9490(5) 0.0627(17) Uani 1 1 d . .
H37 H 0.9636 1.1188 0.9554 0.075 Uiso 1 1 calc R U
C9 C 0.1317(6) 0.3137(5) 0.4498(4) 0.0445(13) Uani 1 1 d . .
C5 C 0.1562(9) 0.6729(6) 0.5017(5) 0.073(2) Uani 1 1 d . .
H5 H 0.1213 0.6033 0.4516 0.088 Uiso 1 1 calc R U
C25 C 0.7906(7) 0.6160(6) 0.9872(6) 0.074(2) Uani 1 1 d . .
H25 H 0.8038 0.6050 1.0496 0.089 Uiso 1 1 calc R U
C3 C 0.1953(8) 0.8758(6) 0.5538(5) 0.069(2) Uani 1 1 d . .
H3 H 0.1867 0.9412 0.5371 0.083 Uiso 1 1 calc R U
C19 C -0.0953(8) -0.0256(7) 0.1747(5) 0.072(2) Uani 1 1 d . .
H19 H -0.1492 -0.0610 0.1080 0.086 Uiso 1 1 calc R U
C26 C 0.8571(7) 0.5864(6) 0.9340(8) 0.087(3) Uani 1 1 d . .
H26 H 0.9147 0.5550 0.9604 0.104 Uiso 1 1 calc R U
C33 C 0.5700(9) 0.8688(9) 0.5665(6) 0.086(3) Uani 1 1 d . .
H33 H 0.5852 0.9411 0.5516 0.103 Uiso 1 1 calc R U
C21 C 0.0221(8) -0.0386(6) 0.3299(6) 0.076(2) Uani 1 1 d . .
H21 H 0.0498 -0.0833 0.3682 0.091 Uiso 1 1 calc R U
C4 C 0.1410(10) 0.7678(7) 0.4799(5) 0.087(3) Uani 1 1 d . .
H4 H 0.0937 0.7619 0.4151 0.105 Uiso 1 1 calc R U
C31 C 0.5082(8) 0.6623(9) 0.5159(6) 0.085(3) Uani 1 1 d . .
H31 H 0.4813 0.5945 0.4666 0.102 Uiso 1 1 calc R U
C18 C -0.0552(9) 0.0910(7) 0.2133(5) 0.079(2) Uani 1 1 d . .
H18 H -0.0802 0.1357 0.1737 0.095 Uiso 1 1 calc R U
C27 C 0.8383(8) 0.6033(7) 0.8434(9) 0.094(3) Uani 1 1 d . .
H27 H 0.8837 0.5839 0.8081 0.113 Uiso 1 1 calc R U
C41 C 0.6763(12) 0.2688(8) 0.8044(9) 0.124(4) Uani 1 1 d . .
H41A H 0.6964 0.2817 0.8744 0.149 Uiso 1 1 calc R U
H41B H 0.6481 0.3269 0.7834 0.149 Uiso 1 1 calc R U
C32 C 0.5300(10) 0.7681(12) 0.4937(6) 0.101(3) Uani 1 1 d . .
H32 H 0.5178 0.7720 0.4296 0.121 Uiso 1 1 calc R U

loop_
_atom_site_aniso_label
_atom_site_aniso_U_11
_atom_site_aniso_U_22
_atom_site_aniso_U_33
_atom_site_aniso_U_23
_atom_site_aniso_U_13
_atom_site_aniso_U_12
Os1 0.02977(16) 0.03237(15) 0.02909(16) 0.00781(10) 0.01109(10) 0.01566(11)
Br1 0.0637(4) 0.0538(3) 0.0303(3) 0.0112(2) 0.0176(3) 0.0313(3)
Br2 0.0351(3) 0.0844(5) 0.0621(4) 0.0171(4) 0.0241(3) 0.0215(3)
P1 0.0281(6) 0.0287(6) 0.0322(7) 0.0031(5) 0.0096(5) 0.0125(5)
Cl1 0.106(2) 0.0851(16) 0.190(3) 0.0394(18) 0.037(2) 0.0437(15)
O1 0.063(3) 0.0392(19) 0.039(2) 0.0078(16) 0.0083(19) 0.0296(19)
N1 0.027(2) 0.027(2) 0.047(3) 0.0124(18) 0.0096(18) 0.0153(17)
C6 0.038(3) 0.039(3) 0.037(3) 0.015(2) 0.009(2) 0.023(2)
C15 0.028(2) 0.036(2) 0.028(2) 0.0097(19) 0.009(2) 0.013(2)
Cl2 0.158(4) 0.213(5) 0.296(7) 0.087(4) 0.151(4) 0.044(3)
C7 0.031(2) 0.028(2) 0.029(2) 0.0057(18) 0.009(2) 0.0115(19)
C1 0.038(3) 0.039(3) 0.038(3) 0.011(2) 0.011(2) 0.021(2)
N2 0.054(3) 0.041(2) 0.043(3) 0.005(2) 0.009(2) 0.024(2)
O2 0.115(4) 0.055(2) 0.026(2) 0.0045(18) 0.004(2) 0.040(3)
C16 0.031(2) 0.035(2) 0.032(3) 0.0107(19) 0.011(2) 0.016(2)
C23 0.024(2) 0.027(2) 0.057(3) 0.008(2) 0.007(2) 0.0078(19)
C35 0.037(3) 0.033(2) 0.041(3) 0.010(2) 0.011(2) 0.014(2)
C11 0.032(2) 0.033(2) 0.039(3) 0.009(2) 0.009(2) 0.015(2)
C29 0.039(3) 0.047(3) 0.044(3) 0.010(2) 0.025(2) 0.018(2)
C22 0.040(3) 0.041(3) 0.038(3) 0.003(2) 0.007(2) 0.012(2)
C20 0.089(5) 0.045(3) 0.031(3) -0.007(3) 0.010(3) 0.026(3)
C10 0.034(3) 0.039(3) 0.033(3) 0.006(2) 0.010(2) 0.016(2)
C13 0.054(3) 0.045(3) 0.039(3) 0.011(2) 0.001(3) 0.028(3)
C30 0.059(4) 0.061(4) 0.055(4) -0.003(3) 0.036(3) 0.021(3)
C14 0.044(3) 0.038(3) 0.033(3) 0.004(2) 0.005(2) 0.019(2)
C40 0.049(3) 0.046(3) 0.048(3) 0.003(2) 0.016(3) 0.025(3)
C24 0.042(3) 0.048(3) 0.065(4) 0.012(3) 0.006(3) 0.021(3)
C28 0.047(3) 0.061(4) 0.087(5) 0.011(3) 0.028(3) 0.032(3)
C38 0.060(4) 0.032(3) 0.055(4) 0.002(2) 0.007(3) 0.017(3)
C12 0.052(3) 0.033(3) 0.032(3) 0.005(2) 0.003(2) 0.019(2)
C2 0.057(4) 0.040(3) 0.070(4) 0.017(3) 0.022(3) 0.031(3)
C8 0.070(4) 0.050(3) 0.030(3) 0.013(2) 0.008(3) 0.035(3)
C39 0.061(4) 0.038(3) 0.063(4) 0.006(3) 0.019(3) 0.022(3)
C17 0.063(4) 0.050(3) 0.033(3) 0.005(2) 0.012(3) 0.020(3)
C34 0.064(4) 0.071(4) 0.056(4) 0.027(3) 0.028(3) 0.036(3)
C36 0.045(3) 0.044(3) 0.066(4) 0.009(3) 0.023(3) 0.014(3)
C37 0.045(3) 0.045(3) 0.065(4) 0.000(3) 0.013(3) 0.001(3)
C9 0.058(3) 0.045(3) 0.021(2) 0.006(2) 0.005(2) 0.023(3)
C5 0.120(6) 0.057(4) 0.048(4) 0.016(3) 0.019(4) 0.056(4)
C25 0.047(4) 0.054(4) 0.098(6) 0.023(4) -0.002(4) 0.023(3)
C3 0.096(5) 0.057(4) 0.060(4) 0.023(3) 0.011(4) 0.053(4)
C19 0.079(5) 0.067(4) 0.036(4) -0.007(3) 0.014(3) 0.015(4)
C26 0.046(4) 0.047(4) 0.151(9) 0.028(5) 0.011(5) 0.027(3)
C33 0.097(6) 0.123(7) 0.072(5) 0.059(5) 0.046(5) 0.064(6)
C21 0.096(6) 0.056(4) 0.063(5) 0.004(3) 0.017(4) 0.037(4)
C4 0.148(8) 0.077(5) 0.047(4) 0.026(4) 0.014(5) 0.076(5)
C31 0.081(5) 0.123(7) 0.051(4) 0.006(5) 0.041(4) 0.040(5)
C18 0.112(6) 0.065(4) 0.032(3) 0.004(3) 0.001(4) 0.036(4)
C27 0.069(5) 0.073(5) 0.153(9) 0.019(6) 0.041(6) 0.051(4)
C41 0.160(10) 0.072(6) 0.141(10) 0.019(6) 0.106(9) 0.025(6)
C32 0.090(6) 0.175(11) 0.047(5) 0.033(6) 0.039(5) 0.059(7)

loop_
_atom_type_symbol
_atom_type_description
_atom_type_scat_dispersion_real
_atom_type_scat_dispersion_imag
_atom_type_scat_source
C C 0.0033 0.0016 'International Tables Vol C Tables 4.2.6.8 and 6.1.1.4'
H H 0.0000 0.0000 'International Tables Vol C Tables 4.2.6.8 and 6.1.1.4'
N N 0.0061 0.0033 'International Tables Vol C Tables 4.2.6.8 and 6.1.1.4'
O O 0.0106 0.0060 'International Tables Vol C Tables 4.2.6.8 and 6.1.1.4'
P P 0.1023 0.0942 'International Tables Vol C Tables 4.2.6.8 and 6.1.1.4'
Cl Cl 0.1484 0.1585 'International Tables Vol C Tables 4.2.6.8 and 6.1.1.4'
Br Br -0.2901 2.4595 'International Tables Vol C Tables 4.2.6.8 and 6.1.1.4'
Os Os -1.2165 7.6030 'International Tables Vol C Tables 4.2.6.8 and 6.1.1.4'

loop_
_geom_angle_atom_site_label_1
_geom_angle_atom_site_label_2
_geom_angle_atom_site_label_3
_geom_angle
O1 Os1 C15 153.33(19)
O1 Os1 N1 77.84(15)
C15 Os1 N1 78.49(17)
O1 Os1 P1 82.54(13)
C15 Os1 P1 88.13(13)
N1 Os1 P1 96.59(12)
O1 Os1 Br1 104.18(11)
C15 Os1 Br1 100.86(13)
N1 Os1 Br1 172.57(11)
P1 Os1 Br1 90.78(3)
O1 Os1 Br2 95.49(12)
C15 Os1 Br2 94.23(13)
N1 Os1 Br2 84.29(12)
P1 Os1 Br2 177.61(3)
Br1 Os1 Br2 88.39(2)
C23 P1 C29 107.3(3)
C23 P1 C35 101.8(2)
C29 P1 C35 102.8(2)
C23 P1 Os1 119.16(16)
C29 P1 Os1 108.01(18)
C35 P1 Os1 116.29(17)
C1 O1 Os1 117.0(3)
C7 N1 C6 128.8(5)
C7 N1 Os1 117.0(3)
C6 N1 Os1 114.1(3)
C5 C6 N1 129.8(5)
C5 C6 C1 118.4(5)
N1 C6 C1 111.8(4)
C14 C15 C16 116.1(4)
C14 C15 Os1 129.4(4)
C16 C15 Os1 114.2(3)
N1 C7 C8 128.2(4)
N1 C7 C16 113.5(4)
C8 C7 C16 118.3(4)
O1 C1 C2 121.5(5)
O1 C1 C6 118.3(4)
C2 C1 C6 120.2(5)
C10 N2 C22 116.7(5)
C9 O2 C17 119.0(4)
C11 C16 C15 122.7(4)
C11 C16 C7 121.4(4)
C15 C16 C7 115.9(4)
C24 C23 C28 119.4(5)
C24 C23 P1 118.1(4)
C28 C23 P1 122.4(5)
C36 C35 C40 118.3(5)
C36 C35 P1 118.5(4)
C40 C35 P1 123.1(4)
C12 C11 C16 118.0(4)
C12 C11 C10 122.2(4)
C16 C11 C10 119.8(4)
C34 C29 C30 119.3(6)
C34 C29 P1 121.1(4)
C30 C29 P1 118.8(5)
C21 C22 C17 117.2(6)
C21 C22 N2 121.1(6)
C17 C22 N2 121.7(5)
C19 C20 C21 117.8(6)
C19 C20 H20 121.1
C21 C20 H20 121.1
N2 C10 C11 120.9(5)
N2 C10 C9 123.6(5)
C11 C10 C9 115.5(4)
C12 C13 C14 122.3(5)
C12 C13 H13 118.8
C14 C13 H13 118.8
C31 C30 C29 119.7(7)
C31 C30 H30 120.2
C29 C30 H30 120.2
C13 C14 C15 121.1(5)
C13 C14 H14 119.5
C15 C14 H14 119.5
C35 C40 C39 121.1(6)
C35 C40 H40 119.5
C39 C40 H40 119.5
C23 C24 C25 120.8(7)
C23 C24 H24 119.6
C25 C24 H24 119.6
C23 C28 C27 119.5(8)
C23 C28 H28 120.2
C27 C28 H28 120.2
C39 C38 C37 120.4(5)
C39 C38 H38 119.8
C37 C38 H38 119.8
C13 C12 C11 119.6(5)
C13 C12 H12 120.2
C11 C12 H12 120.2
C3 C2 C1 119.6(6)
C3 C2 H2 120.2
C1 C2 H2 120.2
C9 C8 C7 120.1(5)
C9 C8 H8 119.9
C7 C8 H8 119.9
C38 C39 C40 119.3(6)
C38 C39 H39 120.4
C40 C39 H39 120.4
O2 C17 C22 120.8(5)
O2 C17 C18 118.0(6)
C22 C17 C18 121.2(6)
C29 C34 C33 120.3(7)
C29 C34 H34 119.9
C33 C34 H34 119.9
C37 C36 C35 120.7(6)
C37 C36 H36 119.7
C35 C36 H36 119.7
C38 C37 C36 120.3(6)
C38 C37 H37 119.9
C36 C37 H37 119.9
C8 C9 O2 117.4(5)
C8 C9 C10 124.7(5)
O2 C9 C10 117.9(5)
C4 C5 C6 120.6(6)
C4 C5 H5 119.7
C6 C5 H5 119.7
C26 C25 C24 119.6(8)
C26 C25 H25 120.2
C24 C25 H25 120.2
C2 C3 C4 119.9(5)
C2 C3 H3 120.0
C4 C3 H3 120.0
C18 C19 C20 122.1(6)
C18 C19 H19 119.0
C20 C19 H19 119.0
C27 C26 C25 120.0(7)
C27 C26 H26 120.0
C25 C26 H26 120.0
C32 C33 C34 120.0(8)
C32 C33 H33 120.0
C34 C33 H33 120.0
C22 C21 C20 122.6(7)
C22 C21 H21 118.7
C20 C21 H21 118.7
C5 C4 C3 121.2(6)
C5 C4 H4 119.4
C3 C4 H4 119.4
C32 C31 C30 120.9(8)
C32 C31 H31 119.5
C30 C31 H31 119.5
C19 C18 C17 119.1(7)
C19 C18 H18 120.4
C17 C18 H18 120.4
C26 C27 C28 120.7(8)
C26 C27 H27 119.6
C28 C27 H27 119.6
Cl1 C41 Cl2 111.2(6)
Cl1 C41 H41A 109.4
Cl2 C41 H41A 109.4
Cl1 C41 H41B 109.4
Cl2 C41 H41B 109.4
H41A C41 H41B 108.0
C31 C32 C33 119.8(8)
C31 C32 H32 120.1
C33 C32 H32 120.1

loop_
_geom_bond_atom_site_label_1
_geom_bond_atom_site_label_2
_geom_bond_distance
Os1 O1 1.996(4)
Os1 C15 2.018(5)
Os1 N1 2.089(5)
Os1 P1 2.3830(13)
Os1 Br1 2.4646(6)
Os1 Br2 2.5157(6)
P1 C23 1.825(5)
P1 C29 1.826(5)
P1 C35 1.829(5)
Cl1 C41 1.598(10)
O1 C1 1.324(6)
N1 C7 1.327(6)
N1 C6 1.403(6)
C6 C5 1.391(8)
C6 C1 1.416(7)
C15 C14 1.405(7)
C15 C16 1.421(7)
Cl2 C41 1.816(11)
C7 C8 1.430(7)
C7 C16 1.448(6)
C1 C2 1.409(7)
N2 C10 1.297(7)
N2 C22 1.396(7)
O2 C9 1.352(6)
O2 C17 1.370(7)
C16 C11 1.409(7)
C23 C24 1.375(8)
C23 C28 1.382(8)
C35 C36 1.383(8)
C35 C40 1.382(7)
C11 C12 1.404(7)
C11 C10 1.457(7)
C29 C34 1.369(8)
C29 C30 1.399(8)
C22 C21 1.375(9)
C22 C17 1.380(8)
C20 C19 1.369(10)
C20 C21 1.391(9)
C20 H20 0.9300
C10 C9 1.463(7)
C13 C12 1.369(7)
C13 C14 1.378(7)
C13 H13 0.9300
C30 C31 1.391(10)
C30 H30 0.9300
C14 H14 0.9300
C40 C39 1.391(8)
C40 H40 0.9300
C24 C25 1.404(8)
C24 H24 0.9300
C28 C27 1.418(10)
C28 H28 0.9300
C38 C39 1.366(9)
C38 C37 1.373(9)
C38 H38 0.9300
C12 H12 0.9300
C2 C3 1.350(9)
C2 H2 0.9300
C8 C9 1.336(8)
C8 H8 0.9300
C39 H39 0.9300
C17 C18 1.401(8)
C34 C33 1.408(10)
C34 H34 0.9300
C36 C37 1.374(9)
C36 H36 0.9300
C37 H37 0.9300
C5 C4 1.350(8)
C5 H5 0.9300
C25 C26 1.385(13)
C25 H25 0.9300
C3 C4 1.411(9)
C3 H3 0.9300
C19 C18 1.345(10)
C19 H19 0.9300
C26 C27 1.354(14)
C26 H26 0.9300
C33 C32 1.376(14)
C33 H33 0.9300
C21 H21 0.9300
C4 H4 0.9300
C31 C32 1.365(14)
C31 H31 0.9300
C18 H18 0.9300
C27 H27 0.9300
C41 H41A 0.9700
C41 H41B 0.9700
C32 H32 0.9300
